data_2002152
loop_
_publ_author_name
'Rettich, R'
'Mueller-Buschbaum, H'

_publ_section_title
;
Zur Kristallchemie der Silber-Mangan-Oxovanadate Ag2 Ba Mn V2 O8 und
(Ag Ca2) Mn2 (V O4)3
;
_journal_name_full
;
Zeitschrift fuer Naturforschung, Teil B. Anorganische Chemie,
Organische Chemie (42,1987-)
;
_journal_page_first 291
_journal_page_last 295
_journal_volume 53
_journal_year 1998
_chemical_formula_structural '(Ag Ca2) Mn2 (V O4)3'
_chemical_formula_sum 'Ag Ca2 Mn2 O12 V3'
_chemical_name_systematic 'Slver dicalcium dimaganese tris(vandate)'
_space_group_IT_number 230
_symmetry_cell_setting cubic
_symmetry_Int_Tables_number 230
_symmetry_space_group_name_Hall '-I 4bd 2c 3'
_symmetry_space_group_name_H-M 'I a -3 d'
_cell_angle_alpha 90
_cell_angle_beta 90
_cell_angle_gamma 90
_cell_formula_units_Z 8
_cell_length_a 12.6084(9)
_cell_length_b 12.6084(9)
_cell_length_c 12.6084(9)
_cell_volume 2004.4
_refine_ls_R_factor_all 0.0523
_cod_database_code 2002152

loop_
_symmetry_equiv_pos_as_xyz
x,y,z
1/2+x,1/2-y,-z
-x,1/2+y,1/2-z
1/2-x,-y,1/2+z
y,z,x
1/2-y,-z,1/2+x
1/2+y,1/2-z,-x
-y,1/2+z,1/2-x
z,x,y
-z,1/2+x,1/2-y
1/2-z,-x,1/2+y
1/2+z,1/2-x,-y
-x,-y,-z
1/2-x,1/2+y,z
x,1/2-y,1/2+z
1/2+x,y,1/2-z
-y,-z,-x
1/2+y,z,1/2-x
1/2-y,1/2+z,x
y,1/2-z,1/2+x
-z,-x,-y
z,1/2-x,1/2+y
1/2+z,x,1/2-y
1/2-z,1/2+x,y
1/4+x,1/4+z,1/4+y
3/4+x,1/4-z,3/4-y
1/4-x,3/4-z,3/4+y
3/4-x,3/4+z,1/4-y
1/4+y,1/4+x,1/4+z
3/4-y,3/4+x,1/4-z
3/4+y,1/4-x,3/4-z
1/4-y,3/4-x,3/4+z
1/4+z,1/4+y,1/4+x
1/4-z,3/4-y,3/4+x
3/4-z,3/4+y,1/4-x
3/4+z,1/4-y,3/4-x
1/4-x,1/4-z,1/4-y
3/4-x,1/4+z,3/4+y
1/4+x,3/4+z,3/4-y
3/4+x,3/4-z,1/4+y
1/4-y,1/4-x,1/4-z
3/4+y,3/4-x,1/4+z
3/4-y,1/4+x,3/4+z
1/4+y,3/4+x,3/4-z
1/4-z,1/4-y,1/4-x
1/4+z,3/4+y,3/4-x
3/4+z,3/4-y,1/4+x
3/4-z,1/4+y,3/4+x
1/2+x,1/2+y,1/2+z
x,-y,1/2-z
1/2-x,y,-z
-x,1/2-y,z
1/2+y,1/2+z,1/2+x
-y,1/2-z,x
y,-z,1/2-x
1/2-y,z,-x
1/2+z,1/2+x,1/2+y
1/2-z,x,-y
-z,1/2-x,y
z,-x,1/2-y
1/2-x,1/2-y,1/2-z
-x,y,1/2+z
1/2+x,-y,z
x,1/2+y,-z
1/2-y,1/2-z,1/2-x
y,1/2+z,-x
-y,z,1/2+x
1/2+y,-z,x
1/2-z,1/2-x,1/2-y
1/2+z,-x,y
z,1/2+x,-y
-z,x,1/2+y
3/4+x,3/4+z,3/4+y
1/4+x,3/4-z,1/4-y
3/4-x,1/4-z,1/4+y
1/4-x,1/4+z,3/4-y
3/4+y,3/4+x,3/4+z
1/4-y,1/4+x,3/4-z
1/4+y,3/4-x,1/4-z
3/4-y,1/4-x,1/4+z
3/4+z,3/4+y,3/4+x
3/4-z,1/4-y,1/4+x
1/4-z,1/4+y,3/4-x
1/4+z,3/4-y,1/4-x
3/4-x,3/4-z,3/4-y
1/4-x,3/4+z,1/4+y
3/4+x,1/4+z,1/4-y
1/4+x,1/4-z,3/4+y
3/4-y,3/4-x,3/4-z
1/4+y,1/4-x,3/4+z
1/4-y,3/4+x,1/4+z
3/4+y,1/4+x,1/4-z
3/4-z,3/4-y,3/4-x
3/4+z,1/4+y,1/4-x
1/4+z,1/4-y,3/4+x
1/4-z,3/4+y,1/4+x

loop_
_atom_site_aniso_label
_atom_site_aniso_U_11
_atom_site_aniso_U_12
_atom_site_aniso_U_13
_atom_site_aniso_U_22
_atom_site_aniso_U_23
_atom_site_aniso_U_33
Ag1 0.0109(5) 0. 0. 0.0177(4) -0.0001(4) 0.0177(4)
Ca1 0.0109(5) 0. 0. 0.0177(4) -0.0001(4) 0.0177(4)
Mn1 0.0091(3) -0.0003(3) -0.0003(3) 0.0091(3) -0.0003(3) 0.0091(3)
V1 0.0070(4) 0. 0. 0.0062(6) 0. 0.0070(4)
O1 0.0125(13) 0.0004(11) -0.0006(11) 0.0099(12) 0.0002(10) 0.0130(12)

loop_
_atom_site_label
_atom_site_type_symbol
_atom_site_symmetry_multiplicity
_atom_site_Wyckoff_symbol
_atom_site_fract_x
_atom_site_fract_y
_atom_site_fract_z
_atom_site_occupancy
_atom_site_attached_hydrogens
_atom_site_calc_flag
Ag1 Ag1+ 24 c 0.125 0. 0.25 0.33 0 d
Ca1 Ca2+ 24 c 0.125 0. 0.25 0.67 0 d
Mn1 Mn2+ 16 a 0. 0. 0. 1. 0 d
V1 V5+ 24 d 0.25 0.375 0. 1. 0 d
O1 O2- 96 h 0.4460(2) 0.1576(2) 0.0401(2) 1. 0 d

loop_
_atom_type_symbol
_atom_type_oxidation_number
Ag1+ 1.000
Ca2+ 2.000
Mn2+ 2.000
V5+ 5.000
O2- -2.000
